data_7023948
loop_
_publ_author_name
'Gao, Bo'
'Duan, Ranlong'
'Pang, Xuan'
'Li, Xiang'
'Qu, Zhi'
'Shao, Huili'
'Wang, Xianhong'
'Chen, Xuesi'

_publ_section_title
;
 Zinc complexes containing asymmetrical N,N,O-tridentate ligands and their
 application in lactide polymerization.
;
_journal_issue 46
_journal_name_full 'Dalton transactions (Cambridge, England : 2003)'
_journal_page_first 16334
_journal_page_last 16342
_journal_paper_doi 10.1039/c3dt52016a
_journal_volume 42
_journal_year 2013
_chemical_formula_sum 'C70 H72 F2 N4 O6 Zn'
_chemical_formula_weight 1168.69
_chemical_name_systematic
;
?
;
_space_group_IT_number 14
_symmetry_cell_setting monoclinic
_symmetry_space_group_name_Hall '-P 2yn'
_symmetry_space_group_name_H-M 'P 1 21/n 1'
_atom_sites_solution_hydrogens geom
_atom_sites_solution_primary direct
_atom_sites_solution_secondary difmap
_audit_creation_method SHELXL-97
_cell_angle_alpha 90.00
_cell_angle_beta 100.5015(7)
_cell_angle_gamma 90.00
_cell_formula_units_Z 4
_cell_length_a 15.7664(7)
_cell_length_b 15.7481(7)
_cell_length_c 24.6830(11)
_cell_measurement_reflns_used 5924
_cell_measurement_temperature 188(2)
_cell_measurement_theta_max 23.88
_cell_measurement_theta_min 2.33
_cell_volume 6025.9(5)
_computing_cell_refinement 'Bruker SMART'
_computing_data_collection 'Bruker SMART'
_computing_data_reduction 'Bruker SAINT'
_computing_molecular_graphics 'Bruker SHELXTL'
_computing_publication_material 'Bruker SHELXTL'
_computing_structure_refinement 'SHELXL-97 (Sheldrick, 1997)'
_computing_structure_solution 'SHELXS-97 (Sheldrick, 1990)'
_diffrn_ambient_temperature 188(2)
_diffrn_measured_fraction_theta_full 1.000
_diffrn_measured_fraction_theta_max 1.000
_diffrn_measurement_device_type 'Bruker APEX CCD'
_diffrn_measurement_method 'phi and omega scans'
_diffrn_radiation_monochromator graphite
_diffrn_radiation_source 'fine-focus sealed tube'
_diffrn_radiation_type MoK\a
_diffrn_radiation_wavelength 0.71073
_diffrn_reflns_av_R_equivalents 0.0438
_diffrn_reflns_av_sigmaI/netI 0.0481
_diffrn_reflns_limit_h_max 17
_diffrn_reflns_limit_h_min -18
_diffrn_reflns_limit_k_max 13
_diffrn_reflns_limit_k_min -18
_diffrn_reflns_limit_l_max 29
_diffrn_reflns_limit_l_min -29
_diffrn_reflns_number 35082
_diffrn_reflns_theta_full 25.03
_diffrn_reflns_theta_max 25.03
_diffrn_reflns_theta_min 1.54
_exptl_absorpt_coefficient_mu 0.470
_exptl_absorpt_correction_T_max 0.9545
_exptl_absorpt_correction_T_min 0.8796
_exptl_absorpt_correction_type multi-scan
_exptl_absorpt_process_details '(SADABS; Sheldrick, 1996)'
_exptl_crystal_density_diffrn 1.288
_exptl_crystal_density_method 'not measured'
_exptl_crystal_F_000 2464
_exptl_crystal_size_max 0.28
_exptl_crystal_size_mid 0.19
_exptl_crystal_size_min 0.10
_refine_diff_density_max 0.435
_refine_diff_density_min -0.427
_refine_diff_density_rms 0.062
_refine_ls_extinction_method none
_refine_ls_goodness_of_fit_ref 1.026
_refine_ls_hydrogen_treatment constr
_refine_ls_matrix_type full
_refine_ls_number_parameters 750
_refine_ls_number_reflns 10640
_refine_ls_number_restraints 4
_refine_ls_restrained_S_all 1.039
_refine_ls_R_factor_all 0.0831
_refine_ls_R_factor_gt 0.0548
_refine_ls_shift/su_max 0.001
_refine_ls_shift/su_mean 0.000
_refine_ls_structure_factor_coef Fsqd
_refine_ls_weighting_details 'calc w=1/[\s^2^(Fo^2^)+(0.0897P)^2^+1.5782P] where P=(Fo^2^+2Fc^2^)/3'
_refine_ls_weighting_scheme calc
_refine_ls_wR_factor_gt 0.1429
_refine_ls_wR_factor_ref 0.1614
_reflns_number_gt 7462
_reflns_number_total 10640
_reflns_threshold_expression >2sigma(I)
_cod_data_source_file c3dt52016a.txt
_cod_data_source_block w202
_cod_depositor_comments
;
The following automatic conversions were performed:

'_symmetry_cell_setting' value 'Monoclinic' changed to 'monoclinic'
according to /home/saulius/struct/CIF-dictionaries/cif_core.dic
dictionary named 'cif_core.dic' version 2.4.2 from 2011-04-26.

Automatic conversion script
Id: cif_fix_values 1891 2012-01-12 08:04:46Z andrius 
;
_cod_original_sg_symbol_H-M P2(1)/n
_cod_database_code 7023948

loop_
_symmetry_equiv_pos_as_xyz
'x, y, z'
'-x+1/2, y+1/2, -z+1/2'
'-x, -y, -z'
'x-1/2, -y-1/2, z-1/2'

loop_
_atom_site_label
_atom_site_type_symbol
_atom_site_fract_x
_atom_site_fract_y
_atom_site_fract_z
_atom_site_U_iso_or_equiv
_atom_site_adp_type
_atom_site_occupancy
_atom_site_symmetry_multiplicity
_atom_site_calc_flag
_atom_site_refinement_flags
Zn1 Zn 0.67168(2) 0.19960(2) 0.412756(14) 0.03603(14) Uani 1 1 d .
N1 N 0.62548(17) 0.19776(16) 0.33249(10) 0.0356(6) Uani 1 1 d .
N2 N 0.75801(18) 0.31114(17) 0.40988(11) 0.0425(7) Uani 1 1 d .
H2A H 0.7833 0.3277 0.4448 0.051 Uiso 1 1 calc R
H2B H 0.8006 0.2986 0.3902 0.051 Uiso 1 1 calc R
N3 N 0.68049(16) 0.19699(17) 0.49370(10) 0.0362(6) Uani 1 1 d .
N4 N 0.77640(16) 0.10533(18) 0.41124(11) 0.0405(6) Uani 1 1 d .
H4A H 0.7750 0.0865 0.3758 0.049 Uiso 1 1 calc R
H4B H 0.8292 0.1301 0.4235 0.049 Uiso 1 1 calc R
O1 O 0.56423(14) 0.09393(15) 0.40111(8) 0.0424(6) Uani 1 1 d .
O2 O 0.55394(13) 0.27964(15) 0.43039(8) 0.0411(6) Uani 1 1 d .
O3 O 0.8997(3) 0.4596(4) 0.4501(2) 0.1538(19) Uani 1 1 d .
O4 O 0.6639(2) 0.5391(2) 0.54278(13) 0.0879(10) Uani 1 1 d .
O5 O -0.07594(18) 0.2169(2) 0.40602(13) 0.0822(10) Uani 1 1 d .
O6 O 0.2973(4) 0.3209(3) 0.29881(16) 0.1320(16) Uani 1 1 d .
C1 C 0.6809(2) 0.2221(2) 0.29623(12) 0.0372(7) Uani 1 1 d .
C2 C 0.7141(2) 0.1596(2) 0.26420(13) 0.0461(9) Uani 1 1 d .
H2 H 0.6934 0.1029 0.2645 0.055 Uiso 1 1 calc R
C3 C 0.7744(2) 0.1782(2) 0.23326(14) 0.0514(10) Uani 1 1 d .
H3 H 0.7949 0.1347 0.2123 0.062 Uiso 1 1 calc R
C4 C 0.8071(2) 0.2609(2) 0.23172(13) 0.0443(8) Uani 1 1 d .
C5 C 0.8730(3) 0.2811(2) 0.20137(15) 0.0554(10) Uani 1 1 d .
H5 H 0.8943 0.2382 0.1803 0.066 Uiso 1 1 calc R
C6 C 0.9055(3) 0.3605(2) 0.20213(16) 0.0575(10) Uani 1 1 d .
H6 H 0.9492 0.3729 0.1814 0.069 Uiso 1 1 calc R
C7 C 0.8754(2) 0.4248(2) 0.23306(15) 0.0546(10) Uani 1 1 d .
H7 H 0.9001 0.4799 0.2343 0.065 Uiso 1 1 calc R
C8 C 0.8103(2) 0.4078(2) 0.26168(14) 0.0458(9) Uani 1 1 d .
H8 H 0.7886 0.4525 0.2811 0.055 Uiso 1 1 calc R
C9 C 0.7748(2) 0.3257(2) 0.26286(12) 0.0384(8) Uani 1 1 d .
C10 C 0.7098(2) 0.3054(2) 0.29460(12) 0.0365(7) Uani 1 1 d .
C11 C 0.6756(2) 0.3729(2) 0.32697(13) 0.0386(8) Uani 1 1 d .
C12 C 0.7023(2) 0.3761(2) 0.38311(13) 0.0402(8) Uani 1 1 d .
C13 C 0.6714(2) 0.4376(2) 0.41580(14) 0.0479(9) Uani 1 1 d .
H13 H 0.6913 0.4382 0.4545 0.058 Uiso 1 1 calc R
C14 C 0.6131(2) 0.4964(2) 0.39206(15) 0.0513(9) Uani 1 1 d .
H14 H 0.5929 0.5381 0.4144 0.062 Uiso 1 1 calc R
C15 C 0.5823(2) 0.4965(2) 0.33476(15) 0.0475(9) Uani 1 1 d .
C16 C 0.5197(3) 0.5551(2) 0.30900(18) 0.0611(11) Uani 1 1 d .
H16 H 0.4988 0.5972 0.3308 0.073 Uiso 1 1 calc R
C17 C 0.4891(3) 0.5527(3) 0.2543(2) 0.0711(12) Uani 1 1 d .
H17 H 0.4473 0.5931 0.2380 0.085 Uiso 1 1 calc R
C18 C 0.5188(3) 0.4905(3) 0.22127(17) 0.0652(11) Uani 1 1 d .
H18 H 0.4966 0.4885 0.1828 0.078 Uiso 1 1 calc R
C19 C 0.5799(2) 0.4329(2) 0.24452(15) 0.0523(9) Uani 1 1 d .
H19 H 0.5998 0.3916 0.2218 0.063 Uiso 1 1 calc R
C20 C 0.6138(2) 0.4335(2) 0.30173(14) 0.0429(8) Uani 1 1 d .
C21 C 0.5556(2) 0.1473(2) 0.31148(12) 0.0368(7) Uani 1 1 d .
C22 C 0.5132(2) 0.1478(2) 0.25687(13) 0.0492(9) Uani 1 1 d .
H22 H 0.5343 0.1838 0.2314 0.059 Uiso 1 1 calc R
C23 C 0.4414(3) 0.0980(3) 0.23825(16) 0.0673(12) Uani 1 1 d .
H23 H 0.4149 0.0982 0.2005 0.081 Uiso 1 1 calc R
C24 C 0.4099(3) 0.0487(3) 0.27530(16) 0.0686(12) Uani 1 1 d .
C25 C 0.4477(2) 0.0452(2) 0.32975(15) 0.0514(9) Uani 1 1 d .
H25 H 0.4245 0.0101 0.3547 0.062 Uiso 1 1 calc R
C26 C 0.5200(2) 0.0935(2) 0.34760(13) 0.0384(8) Uani 1 1 d .
C27 C 0.5304(2) 0.0459(2) 0.44156(14) 0.0498(9) Uani 1 1 d .
H27A H 0.4729 0.0672 0.4442 0.075 Uiso 1 1 calc R
H27B H 0.5687 0.0517 0.4774 0.075 Uiso 1 1 calc R
H27C H 0.5264 -0.0140 0.4308 0.075 Uiso 1 1 calc R
C28 C 0.76267(19) 0.1973(2) 0.52606(12) 0.0355(7) Uani 1 1 d .
C29 C 0.7954(2) 0.2723(2) 0.55514(13) 0.0434(8) Uani 1 1 d .
H29 H 0.7583 0.3198 0.5553 0.052 Uiso 1 1 calc R
C30 C 0.8779(2) 0.2775(2) 0.58240(14) 0.0449(8) Uani 1 1 d .
H30 H 0.8971 0.3281 0.6017 0.054 Uiso 1 1 calc R
C31 C 0.9360(2) 0.2093(2) 0.58282(13) 0.0404(8) Uani 1 1 d .
C32 C 1.0232(2) 0.2146(3) 0.60921(14) 0.0498(9) Uani 1 1 d .
H32 H 1.0437 0.2650 0.6284 0.060 Uiso 1 1 calc R
C33 C 1.0787(2) 0.1483(3) 0.60748(15) 0.0558(10) Uani 1 1 d .
H33 H 1.1375 0.1533 0.6246 0.067 Uiso 1 1 calc R
C34 C 1.0483(2) 0.0728(3) 0.58037(15) 0.0528(9) Uani 1 1 d .
H34 H 1.0866 0.0264 0.5798 0.063 Uiso 1 1 calc R
C35 C 0.9646(2) 0.0657(2) 0.55498(13) 0.0433(8) Uani 1 1 d .
H35 H 0.9453 0.0141 0.5368 0.052 Uiso 1 1 calc R
C36 C 0.9052(2) 0.1336(2) 0.55501(12) 0.0368(7) Uani 1 1 d .
C37 C 0.81684(19) 0.1279(2) 0.52746(12) 0.0348(7) Uani 1 1 d .
C38 C 0.78203(19) 0.0458(2) 0.50200(13) 0.0365(7) Uani 1 1 d .
C39 C 0.76429(19) 0.0356(2) 0.44596(14) 0.0403(8) Uani 1 1 d .
C40 C 0.7291(2) -0.0407(2) 0.42151(16) 0.0495(9) Uani 1 1 d .
H40 H 0.7163 -0.0457 0.3825 0.059 Uiso 1 1 calc R
C41 C 0.7136(2) -0.1069(3) 0.45347(18) 0.0576(10) Uani 1 1 d .
H41 H 0.6906 -0.1582 0.4366 0.069 Uiso 1 1 calc R
C42 C 0.7310(2) -0.1002(2) 0.51125(17) 0.0537(10) Uani 1 1 d .
C43 C 0.7137(3) -0.1678(3) 0.5456(2) 0.0756(14) Uani 1 1 d .
H43 H 0.6924 -0.2201 0.5294 0.091 Uiso 1 1 calc R
C44 C 0.7268(3) -0.1593(3) 0.6010(2) 0.0830(15) Uani 1 1 d .
H44 H 0.7142 -0.2053 0.6232 0.100 Uiso 1 1 calc R
C45 C 0.7592(3) -0.0818(3) 0.62632(19) 0.0678(12) Uani 1 1 d .
H45 H 0.7681 -0.0759 0.6652 0.081 Uiso 1 1 calc R
C46 C 0.7776(2) -0.0161(3) 0.59433(16) 0.0541(10) Uani 1 1 d .
H46 H 0.7997 0.0353 0.6115 0.065 Uiso 1 1 calc R
C47 C 0.7647(2) -0.0225(2) 0.53625(15) 0.0453(8) Uani 1 1 d .
C48 C 0.61255(19) 0.2262(2) 0.51729(12) 0.0346(7) Uani 1 1 d .
C49 C 0.6060(2) 0.2130(2) 0.57246(13) 0.0426(8) Uani 1 1 d .
H49 H 0.6518 0.1853 0.5963 0.051 Uiso 1 1 calc R
C50 C 0.5342(2) 0.2393(2) 0.59327(13) 0.0442(8) Uani 1 1 d .
H50 H 0.5307 0.2298 0.6308 0.053 Uiso 1 1 calc R
C51 C 0.4685(2) 0.2791(2) 0.55857(14) 0.0398(8) Uani 1 1 d .
C52 C 0.4712(2) 0.29531(19) 0.50409(13) 0.0363(7) Uani 1 1 d .
H52 H 0.4254 0.3246 0.4813 0.044 Uiso 1 1 calc R
C53 C 0.54267(19) 0.2677(2) 0.48347(12) 0.0337(7) Uani 1 1 d .
C54 C 0.4819(2) 0.3098(2) 0.39079(13) 0.0451(8) Uani 1 1 d .
H54A H 0.4334 0.2704 0.3891 0.068 Uiso 1 1 calc R
H54B H 0.4984 0.3135 0.3545 0.068 Uiso 1 1 calc R
H54C H 0.4648 0.3661 0.4018 0.068 Uiso 1 1 calc R
C55 C 0.9184(5) 0.4941(8) 0.3985(3) 0.180(4) Uani 1 1 d .
H55A H 0.9096 0.4503 0.3692 0.216 Uiso 1 1 calc R
H55B H 0.9787 0.5145 0.4035 0.216 Uiso 1 1 calc R
C56 C 0.8568(6) 0.5658(6) 0.3839(3) 0.162(4) Uani 1 1 d .
H56A H 0.7998 0.5457 0.3644 0.194 Uiso 1 1 calc R
H56B H 0.8795 0.6089 0.3611 0.194 Uiso 1 1 calc R
C57 C 0.8518(7) 0.6005(5) 0.4416(4) 0.179(4) Uani 1 1 d .
H57A H 0.8889 0.6512 0.4501 0.215 Uiso 1 1 calc R
H57B H 0.7917 0.6161 0.4440 0.215 Uiso 1 1 calc R
C58 C 0.8820(5) 0.5319(6) 0.4793(3) 0.142(3) Uani 1 1 d .
H58A H 0.9350 0.5499 0.5047 0.170 Uiso 1 1 calc R
H58B H 0.8376 0.5182 0.5015 0.170 Uiso 1 1 calc R
C59 C 0.6310(3) 0.4722(3) 0.5714(3) 0.099(2) Uani 1 1 d .
H59A H 0.6278 0.4189 0.5498 0.119 Uiso 1 1 calc R
H59B H 0.5724 0.4863 0.5777 0.119 Uiso 1 1 calc R
C60 C 0.6916(7) 0.4617(4) 0.6254(3) 0.144(3) Uani 1 1 d .
H60A H 0.6671 0.4865 0.6560 0.172 Uiso 1 1 calc R
H60B H 0.7049 0.4010 0.6334 0.172 Uiso 1 1 calc R
C61 C 0.7689(5) 0.5083(4) 0.6169(2) 0.118(2) Uani 1 1 d .
H61A H 0.8086 0.4713 0.6008 0.142 Uiso 1 1 calc R
H61B H 0.8001 0.5328 0.6519 0.142 Uiso 1 1 calc R
C62 C 0.7318(3) 0.5752(3) 0.5780(2) 0.0761(13) Uani 1 1 d .
H62A H 0.7115 0.6234 0.5980 0.091 Uiso 1 1 calc R
H62B H 0.7755 0.5964 0.5571 0.091 Uiso 1 1 calc R
C63 C -0.0076(3) 0.2484(4) 0.44729(19) 0.0888(16) Uani 1 1 d .
H63A H 0.0124 0.2039 0.4750 0.107 Uiso 1 1 calc R
H63B H -0.0273 0.2981 0.4663 0.107 Uiso 1 1 calc R
C64 C 0.0611(4) 0.2725(6) 0.4186(3) 0.164(4) Uani 1 1 d .
H64A H 0.1167 0.2483 0.4373 0.197 Uiso 1 1 calc R
H64B H 0.0667 0.3351 0.4177 0.197 Uiso 1 1 calc R
C65 C 0.0375(5) 0.2389(7) 0.3632(3) 0.193(5) Uani 1 1 d D
H65A H 0.0306 0.2858 0.3361 0.231 Uiso 1 1 calc R
H65B H 0.0831 0.2002 0.3551 0.231 Uiso 1 1 calc R
C66 C -0.0407(3) 0.1946(4) 0.3599(2) 0.104(2) Uani 1 1 d D
H66A H -0.0303 0.1327 0.3596 0.125 Uiso 1 1 calc R
H66B H -0.0808 0.2101 0.3257 0.125 Uiso 1 1 calc R
C67 C 0.2244(7) 0.2798(7) 0.2684(4) 0.193(5) Uani 1 1 d D
H67A H 0.2158 0.2244 0.2856 0.232 Uiso 1 1 calc R
H67B H 0.1723 0.3149 0.2685 0.232 Uiso 1 1 calc R
C68 C 0.2363(8) 0.2669(9) 0.2130(4) 0.261(7) Uani 1 1 d D
H68A H 0.1830 0.2797 0.1863 0.313 Uiso 1 1 calc R
H68B H 0.2545 0.2079 0.2072 0.313 Uiso 1 1 calc R
C69 C 0.3051(7) 0.3276(7) 0.2080(3) 0.188(4) Uani 1 1 d D
H69A H 0.2804 0.3781 0.1869 0.226 Uiso 1 1 calc R
H69B H 0.3475 0.3011 0.1882 0.226 Uiso 1 1 calc R
C70 C 0.3472(5) 0.3527(6) 0.2634(3) 0.157(3) Uani 1 1 d D
H70A H 0.4063 0.3290 0.2720 0.188 Uiso 1 1 calc R
H70B H 0.3510 0.4154 0.2663 0.188 Uiso 1 1 calc R
F1 F 0.33799(18) 0.0004(2) 0.25847(11) 0.1106(11) Uani 1 1 d .
F2 F 0.39612(12) 0.30343(12) 0.57785(8) 0.0501(5) Uani 1 1 d .

loop_
_atom_site_aniso_label
_atom_site_aniso_U_11
_atom_site_aniso_U_22
_atom_site_aniso_U_33
_atom_site_aniso_U_23
_atom_site_aniso_U_13
_atom_site_aniso_U_12
Zn1 0.0376(2) 0.0397(2) 0.0323(2) -0.00025(16) 0.01039(15) 0.00102(17)
N1 0.0439(15) 0.0317(15) 0.0330(14) -0.0011(11) 0.0120(12) -0.0060(12)
N2 0.0466(16) 0.0458(18) 0.0370(15) -0.0063(13) 0.0132(12) -0.0071(14)
N3 0.0347(14) 0.0424(17) 0.0323(13) -0.0011(12) 0.0081(11) 0.0094(12)
N4 0.0380(15) 0.0458(18) 0.0384(15) -0.0054(13) 0.0089(12) 0.0029(13)
O1 0.0430(13) 0.0478(15) 0.0366(12) 0.0086(10) 0.0074(10) -0.0071(11)
O2 0.0368(12) 0.0530(15) 0.0351(12) 0.0072(10) 0.0111(10) 0.0092(10)
O3 0.165(5) 0.154(5) 0.129(4) -0.019(4) -0.011(3) -0.011(4)
O4 0.081(2) 0.096(3) 0.079(2) 0.0001(19) -0.0029(18) -0.004(2)
O5 0.0561(18) 0.113(3) 0.085(2) -0.0359(19) 0.0303(16) -0.0251(17)
O6 0.168(4) 0.157(4) 0.068(2) 0.007(3) 0.013(3) -0.024(3)
C1 0.0468(19) 0.0342(19) 0.0327(17) -0.0017(13) 0.0131(14) 0.0001(15)
C2 0.061(2) 0.035(2) 0.045(2) -0.0060(16) 0.0187(17) -0.0040(17)
C3 0.073(3) 0.038(2) 0.052(2) -0.0136(16) 0.0330(19) 0.0014(18)
C4 0.058(2) 0.041(2) 0.0398(18) -0.0016(15) 0.0231(16) 0.0027(17)
C5 0.077(3) 0.046(2) 0.055(2) -0.0015(17) 0.042(2) 0.007(2)
C6 0.072(3) 0.048(2) 0.065(2) 0.0106(19) 0.043(2) 0.006(2)
C7 0.070(2) 0.038(2) 0.064(2) 0.0105(18) 0.035(2) 0.0029(18)
C8 0.062(2) 0.0310(19) 0.050(2) 0.0037(15) 0.0271(18) 0.0041(17)
C9 0.050(2) 0.0336(19) 0.0354(17) 0.0014(14) 0.0180(15) 0.0024(15)
C10 0.0486(19) 0.0326(19) 0.0316(16) 0.0006(13) 0.0159(14) -0.0003(15)
C11 0.0483(19) 0.0306(18) 0.0418(18) -0.0013(14) 0.0214(15) -0.0039(15)
C12 0.0479(19) 0.036(2) 0.0415(19) -0.0014(15) 0.0211(15) -0.0051(16)
C13 0.059(2) 0.047(2) 0.0428(19) -0.0116(17) 0.0215(17) -0.0105(19)
C14 0.067(2) 0.034(2) 0.062(2) -0.0132(18) 0.034(2) -0.0048(18)
C15 0.057(2) 0.031(2) 0.062(2) -0.0003(17) 0.0332(19) -0.0022(17)
C16 0.071(3) 0.039(2) 0.081(3) 0.002(2) 0.036(2) 0.009(2)
C17 0.076(3) 0.059(3) 0.084(3) 0.019(2) 0.028(3) 0.021(2)
C18 0.077(3) 0.062(3) 0.057(2) 0.013(2) 0.012(2) 0.013(2)
C19 0.067(2) 0.045(2) 0.049(2) 0.0031(17) 0.0226(19) 0.0063(19)
C20 0.056(2) 0.0321(19) 0.047(2) 0.0023(15) 0.0251(17) -0.0033(16)
C21 0.0438(18) 0.0338(19) 0.0347(17) -0.0024(14) 0.0118(14) 0.0027(15)
C22 0.060(2) 0.052(2) 0.0361(19) -0.0017(16) 0.0101(16) -0.0040(19)
C23 0.067(3) 0.092(3) 0.039(2) -0.007(2) 0.0012(19) -0.018(2)
C24 0.058(3) 0.093(3) 0.051(2) -0.016(2) 0.0020(19) -0.032(2)
C25 0.050(2) 0.054(2) 0.052(2) -0.0026(18) 0.0158(17) -0.0137(18)
C26 0.0388(18) 0.038(2) 0.0385(18) -0.0022(15) 0.0081(14) 0.0008(15)
C27 0.052(2) 0.056(2) 0.0435(19) 0.0115(17) 0.0142(16) -0.0062(18)
C28 0.0358(17) 0.041(2) 0.0317(16) -0.0006(14) 0.0114(13) 0.0014(15)
C29 0.047(2) 0.041(2) 0.0444(19) -0.0044(16) 0.0135(16) 0.0055(16)
C30 0.050(2) 0.043(2) 0.0424(19) -0.0098(15) 0.0099(16) -0.0037(17)
C31 0.0399(18) 0.050(2) 0.0325(17) -0.0042(15) 0.0107(14) -0.0045(16)
C32 0.044(2) 0.066(3) 0.0400(19) -0.0083(17) 0.0089(16) -0.0096(19)
C33 0.0329(19) 0.085(3) 0.049(2) -0.002(2) 0.0036(16) 0.000(2)
C34 0.038(2) 0.062(3) 0.058(2) -0.0009(19) 0.0071(17) 0.0075(18)
C35 0.0380(19) 0.048(2) 0.0445(19) -0.0028(16) 0.0082(15) -0.0004(16)
C36 0.0376(18) 0.043(2) 0.0316(16) 0.0022(14) 0.0104(13) -0.0022(15)
C37 0.0342(17) 0.0368(19) 0.0337(16) 0.0013(14) 0.0070(13) 0.0026(14)
C38 0.0273(16) 0.0332(19) 0.0488(19) 0.0019(15) 0.0063(14) 0.0041(14)
C39 0.0280(16) 0.040(2) 0.052(2) -0.0075(16) 0.0055(14) 0.0038(14)
C40 0.0365(19) 0.049(2) 0.060(2) -0.0153(19) 0.0025(16) 0.0022(17)
C41 0.040(2) 0.042(2) 0.086(3) -0.013(2) -0.0017(19) -0.0038(17)
C42 0.0332(19) 0.041(2) 0.084(3) 0.006(2) 0.0033(18) -0.0039(16)
C43 0.056(3) 0.050(3) 0.113(4) 0.019(3) -0.006(3) -0.017(2)
C44 0.061(3) 0.072(3) 0.112(4) 0.041(3) 0.003(3) -0.020(2)
C45 0.056(2) 0.075(3) 0.071(3) 0.025(2) 0.009(2) -0.003(2)
C46 0.044(2) 0.055(3) 0.063(2) 0.0121(19) 0.0104(18) -0.0019(18)
C47 0.0301(17) 0.044(2) 0.060(2) 0.0057(17) 0.0041(15) 0.0022(15)
C48 0.0372(17) 0.0341(18) 0.0346(16) -0.0025(13) 0.0119(14) 0.0013(14)
C49 0.0443(19) 0.048(2) 0.0360(17) 0.0044(15) 0.0089(15) 0.0074(16)
C50 0.051(2) 0.050(2) 0.0352(18) -0.0026(16) 0.0185(16) -0.0039(17)
C51 0.0419(19) 0.037(2) 0.0466(19) -0.0088(15) 0.0227(16) -0.0058(15)
C52 0.0349(17) 0.0302(18) 0.0446(18) -0.0024(14) 0.0098(14) 0.0020(14)
C53 0.0389(17) 0.0306(17) 0.0336(16) 0.0010(13) 0.0114(13) -0.0014(14)
C54 0.0419(19) 0.054(2) 0.0394(18) 0.0071(16) 0.0073(15) 0.0100(16)
C55 0.133(6) 0.329(14) 0.075(5) 0.011(7) 0.011(4) 0.038(8)
C56 0.219(9) 0.157(8) 0.089(5) 0.002(5) -0.026(5) -0.085(7)
C57 0.275(11) 0.112(7) 0.136(7) 0.010(6) -0.002(7) -0.042(7)
C58 0.175(7) 0.137(7) 0.113(6) -0.042(6) 0.022(5) -0.025(6)
C59 0.080(3) 0.058(3) 0.175(6) -0.033(4) 0.064(4) -0.012(3)
C60 0.276(11) 0.083(5) 0.099(5) 0.001(4) 0.107(6) -0.011(6)
C61 0.151(6) 0.103(5) 0.082(4) -0.011(3) -0.029(4) 0.052(5)
C62 0.069(3) 0.071(3) 0.087(3) -0.008(3) 0.013(3) -0.006(2)
C63 0.078(3) 0.126(5) 0.064(3) -0.018(3) 0.015(2) -0.034(3)
C64 0.072(4) 0.271(10) 0.158(6) -0.112(7) 0.047(4) -0.061(5)
C65 0.137(6) 0.319(12) 0.150(7) -0.114(8) 0.101(6) -0.108(7)
C66 0.078(4) 0.154(6) 0.084(4) -0.043(4) 0.026(3) 0.002(4)
C67 0.220(10) 0.229(11) 0.119(7) 0.039(7) 0.000(7) -0.083(9)
C68 0.315(17) 0.326(18) 0.107(8) -0.029(9) -0.057(9) -0.080(14)
C69 0.277(13) 0.230(11) 0.065(5) -0.004(6) 0.048(6) 0.020(9)
C70 0.164(7) 0.232(10) 0.082(4) 0.029(5) 0.045(5) 0.000(7)
F1 0.093(2) 0.166(3) 0.0678(16) -0.0184(18) -0.0009(14) -0.079(2)
F2 0.0457(11) 0.0535(13) 0.0586(12) -0.0077(10) 0.0292(10) 0.0026(9)

loop_
_atom_type_symbol
_atom_type_description
_atom_type_scat_dispersion_real
_atom_type_scat_dispersion_imag
_atom_type_scat_source
C C 0.0033 0.0016 'International Tables Vol C Tables 4.2.6.8 and 6.1.1.4'
H H 0.0000 0.0000 'International Tables Vol C Tables 4.2.6.8 and 6.1.1.4'
N N 0.0061 0.0033 'International Tables Vol C Tables 4.2.6.8 and 6.1.1.4'
O O 0.0106 0.0060 'International Tables Vol C Tables 4.2.6.8 and 6.1.1.4'
F F 0.0171 0.0103 'International Tables Vol C Tables 4.2.6.8 and 6.1.1.4'
Zn Zn 0.2839 1.4301 'International Tables Vol C Tables 4.2.6.8 and 6.1.1.4'

loop_
_geom_angle_atom_site_label_1
_geom_angle_atom_site_label_2
_geom_angle_atom_site_label_3
_geom_angle
N3 Zn1 N1 162.66(10)
N3 Zn1 N4 95.01(10)
N1 Zn1 N4 96.43(10)
N3 Zn1 N2 96.75(10)
N1 Zn1 N2 95.45(10)
N4 Zn1 N2 93.78(10)
N3 Zn1 O2 74.71(9)
N1 Zn1 O2 91.96(9)
N4 Zn1 O2 167.07(9)
N2 Zn1 O2 95.20(9)
N3 Zn1 O1 91.44(9)
N1 Zn1 O1 75.08(9)
N4 Zn1 O1 92.63(9)
N2 Zn1 O1 169.11(9)
O2 Zn1 O1 80.01(8)
C21 N1 C1 117.5(2)
C21 N1 Zn1 120.4(2)
C1 N1 Zn1 118.2(2)
C12 N2 Zn1 104.54(19)
C12 N2 H2A 110.8
Zn1 N2 H2A 110.8
C12 N2 H2B 110.8
Zn1 N2 H2B 110.8
H2A N2 H2B 108.9
C48 N3 C28 117.8(2)
C48 N3 Zn1 120.0(2)
C28 N3 Zn1 117.78(19)
C39 N4 Zn1 108.82(18)
C39 N4 H4A 109.9
Zn1 N4 H4A 109.9
C39 N4 H4B 109.9
Zn1 N4 H4B 109.9
H4A N4 H4B 108.3
C26 O1 C27 118.6(2)
C26 O1 Zn1 110.40(18)
C27 O1 Zn1 129.8(2)
C53 O2 C54 118.2(2)
C53 O2 Zn1 110.42(17)
C54 O2 Zn1 127.19(18)
C58 O3 C55 103.7(7)
C62 O4 C59 107.8(4)
C66 O5 C63 107.8(3)
C70 O6 C67 109.5(5)
C10 C1 N1 121.2(3)
C10 C1 C2 118.8(3)
N1 C1 C2 119.8(3)
C3 C2 C1 122.0(3)
C3 C2 H2 119.0
C1 C2 H2 119.0
C2 C3 C4 121.0(3)
C2 C3 H3 119.5
C4 C3 H3 119.5
C3 C4 C5 121.9(3)
C3 C4 C9 118.7(3)
C5 C4 C9 119.4(3)
C6 C5 C4 120.7(3)
C6 C5 H5 119.6
C4 C5 H5 119.6
C5 C6 C7 120.8(3)
C5 C6 H6 119.6
C7 C6 H6 119.6
C8 C7 C6 119.9(3)
C8 C7 H7 120.1
C6 C7 H7 120.1
C7 C8 C9 121.6(3)
C7 C8 H8 119.2
C9 C8 H8 119.2
C8 C9 C4 117.6(3)
C8 C9 C10 122.7(3)
C4 C9 C10 119.7(3)
C1 C10 C9 119.8(3)
C1 C10 C11 120.3(3)
C9 C10 C11 119.9(3)
C12 C11 C20 118.4(3)
C12 C11 C10 119.6(3)
C20 C11 C10 122.0(3)
C11 C12 C13 122.1(3)
C11 C12 N2 119.3(3)
C13 C12 N2 118.5(3)
C14 C13 C12 120.0(3)
C14 C13 H13 120.0
C12 C13 H13 120.0
C13 C14 C15 121.0(3)
C13 C14 H14 119.5
C15 C14 H14 119.5
C14 C15 C16 122.4(3)
C14 C15 C20 118.7(3)
C16 C15 C20 118.8(4)
C17 C16 C15 121.7(4)
C17 C16 H16 119.2
C15 C16 H16 119.2
C16 C17 C18 120.2(4)
C16 C17 H17 119.9
C18 C17 H17 119.9
C19 C18 C17 120.1(4)
C19 C18 H18 120.0
C17 C18 H18 120.0
C18 C19 C20 121.4(4)
C18 C19 H19 119.3
C20 C19 H19 119.3
C19 C20 C11 122.4(3)
C19 C20 C15 117.8(3)
C11 C20 C15 119.8(3)
N1 C21 C22 124.8(3)
N1 C21 C26 119.2(3)
C22 C21 C26 115.9(3)
C23 C22 C21 122.5(3)
C23 C22 H22 118.7
C21 C22 H22 118.7
C24 C23 C22 118.5(3)
C24 C23 H23 120.8
C22 C23 H23 120.8
C23 C24 F1 119.9(4)
C23 C24 C25 122.4(4)
F1 C24 C25 117.7(4)
C24 C25 C26 118.7(3)
C24 C25 H25 120.6
C26 C25 H25 120.6
C25 C26 O1 123.8(3)
C25 C26 C21 122.0(3)
O1 C26 C21 114.2(3)
O1 C27 H27A 109.5
O1 C27 H27B 109.5
H27A C27 H27B 109.5
O1 C27 H27C 109.5
H27A C27 H27C 109.5
H27B C27 H27C 109.5
C37 C28 N3 121.1(3)
C37 C28 C29 118.4(3)
N3 C28 C29 120.3(3)
C30 C29 C28 121.7(3)
C30 C29 H29 119.1
C28 C29 H29 119.1
C29 C30 C31 121.4(3)
C29 C30 H30 119.3
C31 C30 H30 119.3
C30 C31 C32 122.3(3)
C30 C31 C36 118.2(3)
C32 C31 C36 119.5(3)
C33 C32 C31 121.0(3)
C33 C32 H32 119.5
C31 C32 H32 119.5
C32 C33 C34 119.8(3)
C32 C33 H33 120.1
C34 C33 H33 120.1
C35 C34 C33 120.5(4)
C35 C34 H34 119.7
C33 C34 H34 119.7
C34 C35 C36 121.4(3)
C34 C35 H35 119.3
C36 C35 H35 119.3
C31 C36 C35 117.8(3)
C31 C36 C37 119.9(3)
C35 C36 C37 122.3(3)
C28 C37 C36 120.2(3)
C28 C37 C38 119.6(3)
C36 C37 C38 120.1(3)
C39 C38 C47 119.0(3)
C39 C38 C37 121.1(3)
C47 C38 C37 119.9(3)
C38 C39 C40 121.6(3)
C38 C39 N4 119.4(3)
C40 C39 N4 118.9(3)
C41 C40 C39 120.2(4)
C41 C40 H40 119.9
C39 C40 H40 119.9
C40 C41 C42 120.7(3)
C40 C41 H41 119.7
C42 C41 H41 119.7
C41 C42 C43 121.8(4)
C41 C42 C47 119.4(3)
C43 C42 C47 118.8(4)
C44 C43 C42 121.3(4)
C44 C43 H43 119.3
C42 C43 H43 119.3
C43 C44 C45 120.4(4)
C43 C44 H44 119.8
C45 C44 H44 119.8
C46 C45 C44 119.6(4)
C46 C45 H45 120.2
C44 C45 H45 120.2
C45 C46 C47 121.7(4)
C45 C46 H46 119.1
C47 C46 H46 119.1
C46 C47 C38 122.7(3)
C46 C47 C42 118.2(3)
C38 C47 C42 119.1(3)
N3 C48 C49 123.9(3)
N3 C48 C53 118.9(3)
C49 C48 C53 117.1(3)
C50 C49 C48 121.7(3)
C50 C49 H49 119.2
C48 C49 H49 119.2
C51 C50 C49 118.7(3)
C51 C50 H50 120.7
C49 C50 H50 120.7
F2 C51 C50 119.6(3)
F2 C51 C52 117.6(3)
C50 C51 C52 122.8(3)
C51 C52 C53 118.1(3)
C51 C52 H52 120.9
C53 C52 H52 120.9
O2 C53 C52 124.4(3)
O2 C53 C48 113.9(3)
C52 C53 C48 121.7(3)
O2 C54 H54A 109.5
O2 C54 H54B 109.5
H54A C54 H54B 109.5
O2 C54 H54C 109.5
H54A C54 H54C 109.5
H54B C54 H54C 109.5
O3 C55 C56 105.3(7)
O3 C55 H55A 110.7
C56 C55 H55A 110.7
O3 C55 H55B 110.7
C56 C55 H55B 110.7
H55A C55 H55B 108.8
C55 C56 C57 100.8(7)
C55 C56 H56A 111.6
C57 C56 H56A 111.6
C55 C56 H56B 111.6
C57 C56 H56B 111.6
H56A C56 H56B 109.4
C58 C57 C56 105.2(8)
C58 C57 H57A 110.7
C56 C57 H57A 110.7
C58 C57 H57B 110.7
C56 C57 H57B 110.7
H57A C57 H57B 108.8
O3 C58 C57 110.5(7)
O3 C58 H58A 109.6
C57 C58 H58A 109.6
O3 C58 H58B 109.6
C57 C58 H58B 109.6
H58A C58 H58B 108.1
O4 C59 C60 107.0(4)
O4 C59 H59A 110.3
C60 C59 H59A 110.3
O4 C59 H59B 110.3
C60 C59 H59B 110.3
H59A C59 H59B 108.6
C61 C60 C59 103.3(5)
C61 C60 H60A 111.1
C59 C60 H60A 111.1
C61 C60 H60B 111.1
C59 C60 H60B 111.1
H60A C60 H60B 109.1
C60 C61 C62 102.0(5)
C60 C61 H61A 111.4
C62 C61 H61A 111.4
C60 C61 H61B 111.4
C62 C61 H61B 111.4
H61A C61 H61B 109.2
O4 C62 C61 106.8(4)
O4 C62 H62A 110.4
C61 C62 H62A 110.4
O4 C62 H62B 110.4
C61 C62 H62B 110.4
H62A C62 H62B 108.6
O5 C63 C64 106.1(4)
O5 C63 H63A 110.5
C64 C63 H63A 110.5
O5 C63 H63B 110.5
C64 C63 H63B 110.5
H63A C63 H63B 108.7
C63 C64 C65 106.2(5)
C63 C64 H64A 110.5
C65 C64 H64A 110.5
C63 C64 H64B 110.5
C65 C64 H64B 110.5
H64A C64 H64B 108.7
C66 C65 C64 107.9(5)
C66 C65 H65A 110.1
C64 C65 H65A 110.1
C66 C65 H65B 110.1
C64 C65 H65B 110.1
H65A C65 H65B 108.4
C65 C66 O5 107.7(4)
C65 C66 H66A 110.2
O5 C66 H66A 110.2
C65 C66 H66B 110.2
O5 C66 H66B 110.2
H66A C66 H66B 108.5
C68 C67 O6 109.7(8)
C68 C67 H67A 109.7
O6 C67 H67A 109.7
C68 C67 H67B 109.7
O6 C67 H67B 109.7
H67A C67 H67B 108.2
C67 C68 C69 102.5(8)
C67 C68 H68A 111.3
C69 C68 H68A 111.3
C67 C68 H68B 111.3
C69 C68 H68B 111.3
H68A C68 H68B 109.2
C68 C69 C70 108.3(7)
C68 C69 H69A 110.0
C70 C69 H69A 110.0
C68 C69 H69B 110.0
C70 C69 H69B 110.0
H69A C69 H69B 108.4
O6 C70 C69 106.4(7)
O6 C70 H70A 110.5
C69 C70 H70A 110.5
O6 C70 H70B 110.5
C69 C70 H70B 110.5
H70A C70 H70B 108.6

loop_
_geom_bond_atom_site_label_1
_geom_bond_atom_site_label_2
_geom_bond_distance
Zn1 N3 1.978(2)
Zn1 N1 1.983(2)
Zn1 N4 2.226(3)
Zn1 N2 2.231(3)
Zn1 O2 2.349(2)
Zn1 O1 2.355(2)
N1 C21 1.380(4)
N1 C1 1.413(4)
N2 C12 1.430(4)
N2 H2A 0.9200
N2 H2B 0.9200
N3 C48 1.388(4)
N3 C28 1.393(4)
N4 C39 1.427(4)
N4 H4A 0.9200
N4 H4B 0.9200
O1 C26 1.377(4)
O1 C27 1.431(4)
O2 C53 1.367(3)
O2 C54 1.438(4)
O3 C58 1.401(8)
O3 C55 1.464(9)
O4 C62 1.373(5)
O4 C59 1.419(6)
O5 C66 1.399(5)
O5 C63 1.430(5)
O6 C70 1.373(7)
O6 C67 1.411(9)
C1 C10 1.392(4)
C1 C2 1.421(4)
C2 C3 1.356(5)
C2 H2 0.9500
C3 C4 1.404(5)
C3 H3 0.9500
C4 C5 1.422(5)
C4 C9 1.426(4)
C5 C6 1.350(5)
C5 H5 0.9500
C6 C7 1.401(5)
C6 H6 0.9500
C7 C8 1.375(5)
C7 H7 0.9500
C8 C9 1.411(5)
C8 H8 0.9500
C9 C10 1.435(4)
C10 C11 1.488(4)
C11 C12 1.374(4)
C11 C20 1.425(5)
C12 C13 1.403(5)
C13 C14 1.360(5)
C13 H13 0.9500
C14 C15 1.409(5)
C14 H14 0.9500
C15 C16 1.414(5)
C15 C20 1.429(5)
C16 C17 1.349(6)
C16 H16 0.9500
C17 C18 1.408(6)
C17 H17 0.9500
C18 C19 1.371(5)
C18 H18 0.9500
C19 C20 1.416(5)
C19 H19 0.9500
C21 C22 1.391(4)
C21 C26 1.419(4)
C22 C23 1.385(5)
C22 H22 0.9500
C23 C24 1.361(6)
C23 H23 0.9500
C24 F1 1.366(4)
C24 C25 1.369(5)
C25 C26 1.373(5)
C25 H25 0.9500
C27 H27A 0.9800
C27 H27B 0.9800
C27 H27C 0.9800
C28 C37 1.384(4)
C28 C29 1.429(5)
C29 C30 1.353(5)
C29 H29 0.9500
C30 C31 1.410(5)
C30 H30 0.9500
C31 C32 1.413(5)
C31 C36 1.417(4)
C32 C33 1.367(5)
C32 H32 0.9500
C33 C34 1.405(5)
C33 H33 0.9500
C34 C35 1.359(5)
C34 H34 0.9500
C35 C36 1.421(5)
C35 H35 0.9500
C36 C37 1.438(4)
C37 C38 1.497(4)
C38 C39 1.370(4)
C38 C47 1.425(5)
C39 C40 1.411(5)
C40 C41 1.356(5)
C40 H40 0.9500
C41 C42 1.406(5)
C41 H41 0.9500
C42 C43 1.419(6)
C42 C47 1.428(5)
C43 C44 1.351(7)
C43 H43 0.9500
C44 C45 1.423(7)
C44 H44 0.9500
C45 C46 1.364(5)
C45 H45 0.9500
C46 C47 1.415(5)
C46 H46 0.9500
C48 C49 1.400(4)
C48 C53 1.415(4)
C49 C50 1.388(4)
C49 H49 0.9500
C50 C51 1.370(5)
C50 H50 0.9500
C51 F2 1.369(3)
C51 C52 1.377(4)
C52 C53 1.388(4)
C52 H52 0.9500
C54 H54A 0.9800
C54 H54B 0.9800
C54 H54C 0.9800
C55 C56 1.491(11)
C55 H55A 0.9900
C55 H55B 0.9900
C56 C57 1.541(10)
C56 H56A 0.9900
C56 H56B 0.9900
C57 C58 1.449(10)
C57 H57A 0.9900
C57 H57B 0.9900
C58 H58A 0.9900
C58 H58B 0.9900
C59 C60 1.501(8)
C59 H59A 0.9900
C59 H59B 0.9900
C60 C61 1.470(9)
C60 H60A 0.9900
C60 H60B 0.9900
C61 C62 1.475(7)
C61 H61A 0.9900
C61 H61B 0.9900
C62 H62A 0.9900
C62 H62B 0.9900
C63 C64 1.448(7)
C63 H63A 0.9900
C63 H63B 0.9900
C64 C65 1.450(8)
C64 H64A 0.9900
C64 H64B 0.9900
C65 C66 1.406(6)
C65 H65A 0.9900
C65 H65B 0.9900
C66 H66A 0.9900
C66 H66B 0.9900
C67 C68 1.428(8)
C67 H67A 0.9900
C67 H67B 0.9900
C68 C69 1.467(8)
C68 H68A 0.9900
C68 H68B 0.9900
C69 C70 1.461(7)
C69 H69A 0.9900
C69 H69B 0.9900
C70 H70A 0.9900
C70 H70B 0.9900

loop_
_geom_torsion_atom_site_label_1
_geom_torsion_atom_site_label_2
_geom_torsion_atom_site_label_3
_geom_torsion_atom_site_label_4
_geom_torsion
N3 Zn1 N1 C21 -34.5(5)
N4 Zn1 N1 C21 96.5(2)
N2 Zn1 N1 C21 -169.1(2)
O2 Zn1 N1 C21 -73.7(2)
O1 Zn1 N1 C21 5.4(2)
N3 Zn1 N1 C1 168.3(3)
N4 Zn1 N1 C1 -60.7(2)
N2 Zn1 N1 C1 33.7(2)
O2 Zn1 N1 C1 129.1(2)
O1 Zn1 N1 C1 -151.7(2)
N3 Zn1 N2 C12 -113.05(19)
N1 Zn1 N2 C12 54.6(2)
N4 Zn1 N2 C12 151.44(19)
O2 Zn1 N2 C12 -37.87(19)
O1 Zn1 N2 C12 25.5(6)
N1 Zn1 N3 C48 -29.9(5)
N4 Zn1 N3 C48 -161.1(2)
N2 Zn1 N3 C48 104.5(2)
O2 Zn1 N3 C48 10.9(2)
O1 Zn1 N3 C48 -68.3(2)
N1 Zn1 N3 C28 174.2(3)
N4 Zn1 N3 C28 43.1(2)
N2 Zn1 N3 C28 -51.4(2)
O2 Zn1 N3 C28 -144.9(2)
O1 Zn1 N3 C28 135.8(2)
N3 Zn1 N4 C39 45.7(2)
N1 Zn1 N4 C39 -121.2(2)
N2 Zn1 N4 C39 142.9(2)
O2 Zn1 N4 C39 8.9(5)
O1 Zn1 N4 C39 -45.9(2)
N3 Zn1 O1 C26 161.8(2)
N1 Zn1 O1 C26 -7.13(19)
N4 Zn1 O1 C26 -103.1(2)
N2 Zn1 O1 C26 23.0(6)
O2 Zn1 O1 C26 87.62(19)
N3 Zn1 O1 C27 -4.9(3)
N1 Zn1 O1 C27 -173.9(3)
N4 Zn1 O1 C27 90.2(3)
N2 Zn1 O1 C27 -143.8(5)
O2 Zn1 O1 C27 -79.1(3)
N3 Zn1 O2 C53 -12.76(19)
N1 Zn1 O2 C53 156.0(2)
N4 Zn1 O2 C53 25.5(5)
N2 Zn1 O2 C53 -108.4(2)
O1 Zn1 O2 C53 81.52(19)
N3 Zn1 O2 C54 -169.0(3)
N1 Zn1 O2 C54 -0.3(3)
N4 Zn1 O2 C54 -130.8(4)
N2 Zn1 O2 C54 95.4(2)
O1 Zn1 O2 C54 -74.8(2)
C21 N1 C1 C10 134.9(3)
Zn1 N1 C1 C10 -67.2(4)
C21 N1 C1 C2 -50.7(4)
Zn1 N1 C1 C2 107.2(3)
C10 C1 C2 C3 1.6(5)
N1 C1 C2 C3 -172.9(3)
C1 C2 C3 C4 0.2(6)
C2 C3 C4 C5 177.4(4)
C2 C3 C4 C9 -0.8(6)
C3 C4 C5 C6 -177.6(4)
C9 C4 C5 C6 0.5(6)
C4 C5 C6 C7 0.3(6)
C5 C6 C7 C8 -2.0(6)
C6 C7 C8 C9 2.9(6)
C7 C8 C9 C4 -2.0(5)
C7 C8 C9 C10 176.8(3)
C3 C4 C9 C8 178.5(3)
C5 C4 C9 C8 0.3(5)
C3 C4 C9 C10 -0.4(5)
C5 C4 C9 C10 -178.6(3)
N1 C1 C10 C9 171.7(3)
C2 C1 C10 C9 -2.8(5)
N1 C1 C10 C11 -6.4(5)
C2 C1 C10 C11 179.1(3)
C8 C9 C10 C1 -176.6(3)
C4 C9 C10 C1 2.2(5)
C8 C9 C10 C11 1.5(5)
C4 C9 C10 C11 -179.7(3)
C1 C10 C11 C12 74.5(4)
C9 C10 C11 C12 -103.7(4)
C1 C10 C11 C20 -103.9(4)
C9 C10 C11 C20 78.0(4)
C20 C11 C12 C13 -0.9(5)
C10 C11 C12 C13 -179.3(3)
C20 C11 C12 N2 174.2(3)
C10 C11 C12 N2 -4.2(4)
Zn1 N2 C12 C11 -76.5(3)
Zn1 N2 C12 C13 98.7(3)
C11 C12 C13 C14 0.1(5)
N2 C12 C13 C14 -174.9(3)
C12 C13 C14 C15 0.4(5)
C13 C14 C15 C16 178.0(3)
C13 C14 C15 C20 -0.3(5)
C14 C15 C16 C17 -178.1(4)
C20 C15 C16 C17 0.2(6)
C15 C16 C17 C18 0.4(6)
C16 C17 C18 C19 -0.8(7)
C17 C18 C19 C20 0.6(6)
C18 C19 C20 C11 178.4(4)
C18 C19 C20 C15 0.0(5)
C12 C11 C20 C19 -177.3(3)
C10 C11 C20 C19 1.0(5)
C12 C11 C20 C15 1.0(5)
C10 C11 C20 C15 179.4(3)
C14 C15 C20 C19 177.9(3)
C16 C15 C20 C19 -0.4(5)
C14 C15 C20 C11 -0.5(5)
C16 C15 C20 C11 -178.8(3)
C1 N1 C21 C22 -29.4(4)
Zn1 N1 C21 C22 173.3(3)
C1 N1 C21 C26 154.1(3)
Zn1 N1 C21 C26 -3.2(4)
N1 C21 C22 C23 -177.7(4)
C26 C21 C22 C23 -1.1(5)
C21 C22 C23 C24 2.1(6)
C22 C23 C24 F1 178.5(4)
C22 C23 C24 C25 -1.7(7)
C23 C24 C25 C26 0.3(7)
F1 C24 C25 C26 -179.9(4)
C24 C25 C26 O1 -178.9(4)
C24 C25 C26 C21 0.8(5)
C27 O1 C26 C25 -4.3(5)
Zn1 O1 C26 C25 -172.7(3)
C27 O1 C26 C21 176.1(3)
Zn1 O1 C26 C21 7.6(3)
N1 C21 C26 C25 176.4(3)
C22 C21 C26 C25 -0.4(5)
N1 C21 C26 O1 -3.9(4)
C22 C21 C26 O1 179.3(3)
C48 N3 C28 C37 134.5(3)
Zn1 N3 C28 C37 -69.1(3)
C48 N3 C28 C29 -50.6(4)
Zn1 N3 C28 C29 105.8(3)
C37 C28 C29 C30 1.8(5)
N3 C28 C29 C30 -173.3(3)
C28 C29 C30 C31 0.9(5)
C29 C30 C31 C32 177.5(3)
C29 C30 C31 C36 -1.7(5)
C30 C31 C32 C33 -178.0(3)
C36 C31 C32 C33 1.1(5)
C31 C32 C33 C34 -1.7(5)
C32 C33 C34 C35 1.2(6)
C33 C34 C35 C36 -0.1(5)
C30 C31 C36 C35 179.1(3)
C32 C31 C36 C35 -0.1(4)
C30 C31 C36 C37 -0.1(4)
C32 C31 C36 C37 -179.2(3)
C34 C35 C36 C31 -0.4(5)
C34 C35 C36 C37 178.7(3)
N3 C28 C37 C36 171.5(3)
C29 C28 C37 C36 -3.5(4)
N3 C28 C37 C38 -10.8(4)
C29 C28 C37 C38 174.2(3)
C31 C36 C37 C28 2.7(4)
C35 C36 C37 C28 -176.4(3)
C31 C36 C37 C38 -175.0(3)
C35 C36 C37 C38 5.9(4)
C28 C37 C38 C39 74.4(4)
C36 C37 C38 C39 -107.9(3)
C28 C37 C38 C47 -103.9(3)
C36 C37 C38 C47 73.8(4)
C47 C38 C39 C40 0.2(5)
C37 C38 C39 C40 -178.1(3)
C47 C38 C39 N4 176.1(3)
C37 C38 C39 N4 -2.2(4)
Zn1 N4 C39 C38 -73.2(3)
Zn1 N4 C39 C40 102.8(3)
C38 C39 C40 C41 -1.3(5)
N4 C39 C40 C41 -177.3(3)
C39 C40 C41 C42 0.9(5)
C40 C41 C42 C43 178.6(4)
C40 C41 C42 C47 0.7(5)
C41 C42 C43 C44 -176.7(4)
C47 C42 C43 C44 1.3(6)
C42 C43 C44 C45 -0.5(7)
C43 C44 C45 C46 -0.4(7)
C44 C45 C46 C47 0.5(6)
C45 C46 C47 C38 178.9(3)
C45 C46 C47 C42 0.3(5)
C39 C38 C47 C46 -177.3(3)
C37 C38 C47 C46 1.1(5)
C39 C38 C47 C42 1.3(4)
C37 C38 C47 C42 179.7(3)
C41 C42 C47 C46 176.9(3)
C43 C42 C47 C46 -1.2(5)
C41 C42 C47 C38 -1.7(5)
C43 C42 C47 C38 -179.8(3)
C28 N3 C48 C49 -36.3(5)
Zn1 N3 C48 C49 167.9(3)
C28 N3 C48 C53 147.7(3)
Zn1 N3 C48 C53 -8.2(4)
N3 C48 C49 C50 -176.2(3)
C53 C48 C49 C50 0.0(5)
C48 C49 C50 C51 0.0(5)
C49 C50 C51 F2 178.2(3)
C49 C50 C51 C52 -1.0(5)
F2 C51 C52 C53 -177.3(3)
C50 C51 C52 C53 1.9(5)
C54 O2 C53 C52 -10.9(4)
Zn1 O2 C53 C52 -169.5(3)
C54 O2 C53 C48 171.1(3)
Zn1 O2 C53 C48 12.4(3)
C51 C52 C53 O2 -179.8(3)
C51 C52 C53 C48 -1.9(5)
N3 C48 C53 O2 -4.6(4)
C49 C48 C53 O2 179.1(3)
N3 C48 C53 C52 177.3(3)
C49 C48 C53 C52 1.0(5)
C58 O3 C55 C56 -38.2(8)
O3 C55 C56 C57 35.1(9)
C55 C56 C57 C58 -19.6(10)
C55 O3 C58 C57 25.3(9)
C56 C57 C58 O3 -3.2(10)
C62 O4 C59 C60 -7.4(6)
O4 C59 C60 C61 -15.6(6)
C59 C60 C61 C62 30.7(6)
C59 O4 C62 C61 27.8(5)
C60 C61 C62 O4 -37.0(6)
C66 O5 C63 C64 19.9(7)
O5 C63 C64 C65 -11.0(9)
C63 C64 C65 C66 -1.7(11)
C64 C65 C66 O5 14.1(11)
C63 O5 C66 C65 -21.3(8)
C70 O6 C67 C68 13.8(12)
O6 C67 C68 C69 -18.8(14)
C67 C68 C69 C70 17.3(14)
C67 O6 C70 C69 -2.1(10)
C68 C69 C70 O6 -9.8(13)
